data_4066812
loop_
_publ_author_name
'Hirano, Masafumi'
'Hiroi, Yuki'
'Komine, Nobuyuki'
'Komiya, Sanshiro'

_publ_section_title
;
 Catalytic Tail-to-Tail Selective Dimerization of Methyl Methacrylate
 Promoted by a Ruthenium(0) Complex
;
_journal_issue 17
_journal_name_full Organometallics
_journal_page_first 3690
_journal_paper_doi 10.1021/om100646q
_journal_volume 29
_journal_year 2010
_chemical_formula_moiety 'C16 H29 O2 P Ru '
_chemical_formula_sum 'C16 H29 O2 P Ru'
_chemical_formula_weight 385.45
_space_group_IT_number 14
_symmetry_cell_setting monoclinic
_symmetry_Int_Tables_number 14
_symmetry_space_group_name_Hall '-P 2yn'
_symmetry_space_group_name_H-M 'P 1 21/n 1'
_cell_angle_alpha 90.0000
_cell_angle_beta 102.164(4)
_cell_angle_gamma 90.0000
_cell_formula_units_Z 4
_cell_length_a 9.095(3)
_cell_length_b 14.037(4)
_cell_length_c 13.740(4)
_cell_measurement_reflns_used 5172
_cell_measurement_temperature 200.0
_cell_measurement_theta_max 27.5
_cell_measurement_theta_min 3.0
_cell_volume 1714.8(9)
_computing_cell_refinement CrystalClear
_computing_data_collection CrystalClear
_computing_data_reduction CrystalStructure
_computing_publication_material 'CrystalStructure 3.8'
_computing_structure_refinement SHELXL
_computing_structure_solution SIR92
_diffrn_detector_area_resol_mean 7.31
_diffrn_measured_fraction_theta_full 0.997
_diffrn_measured_fraction_theta_max 0.997
_diffrn_measurement_device_type 'Rigaku Mercury'
_diffrn_measurement_method \w
_diffrn_radiation_type 'Mo K\a'
_diffrn_radiation_wavelength 0.71075
_diffrn_reflns_av_R_equivalents 0.021
_diffrn_reflns_limit_h_max 8
_diffrn_reflns_limit_h_min -11
_diffrn_reflns_limit_k_max 15
_diffrn_reflns_limit_k_min -18
_diffrn_reflns_limit_l_max 17
_diffrn_reflns_limit_l_min -16
_diffrn_reflns_number 13490
_diffrn_reflns_theta_full 27.50
_diffrn_reflns_theta_max 27.50
_exptl_absorpt_coefficient_mu 1.007
_exptl_absorpt_correction_T_max 0.925
_exptl_absorpt_correction_T_min 0.868
_exptl_absorpt_correction_type numerical
_exptl_absorpt_process_details
;
    Higashi, T. (1999). Program for Absorption Correction.
    Rigaku Corporation, Tokyo, Japan.
;
_exptl_crystal_colour paleyellow
_exptl_crystal_density_diffrn 1.493
_exptl_crystal_density_method 'not measured'
_exptl_crystal_description prism
_exptl_crystal_F_000 800.00
_exptl_crystal_size_max 0.17
_exptl_crystal_size_mid 0.08
_exptl_crystal_size_min 0.08
_refine_diff_density_max 0.59
_refine_diff_density_min -0.56
_refine_ls_extinction_method none
_refine_ls_goodness_of_fit_ref 1.042
_refine_ls_hydrogen_treatment refall
_refine_ls_number_parameters 298
_refine_ls_number_reflns 3930
_refine_ls_R_factor_gt 0.0267
_refine_ls_shift/su_max 0.0010
_refine_ls_structure_factor_coef Fsqd
_refine_ls_weighting_details 'w = 1/[\s^2^(Fo^2^)+(0.0390P)^2^+0.0000P] where P=(Fo^2^+2Fc^2^)/3'
_refine_ls_weighting_scheme calc
_refine_ls_wR_factor_ref 0.0661
_reflns_number_gt 3282
_reflns_number_total 3930
_reflns_threshold_expression F^2^>2.0\s(F^2^)
_cod_data_source_file om100646q_si_003.cif
_cod_data_source_block '__HRI0351F'
_cod_original_cell_volume 1714.6(9)
_cod_original_formula_sum 'C16 H29 O2 P Ru '
_cod_database_code 4066812

loop_
_symmetry_equiv_pos_site_id
_symmetry_equiv_pos_as_xyz
1 +X,+Y,+Z
2 1/2-X,1/2+Y,1/2-Z
3 -X,-Y,-Z
4 1/2+X,1/2-Y,1/2+Z

loop_
_atom_site_label
_atom_site_type_symbol
_atom_site_fract_x
_atom_site_fract_y
_atom_site_fract_z
_atom_site_U_iso_or_equiv
_atom_site_adp_type
_atom_site_occupancy
_atom_site_symmetry_multiplicity
_atom_site_calc_flag
Ru(1) Ru 0.244912(16) 0.199821(12) 0.958102(12) 0.02877(6) Uani 1.00 1 d
P(1) P 0.35026(6) 0.11491(4) 0.84121(4) 0.03534(14) Uani 1.00 1 d
O(1) O 0.25032(16) 0.07080(12) 1.05141(12) 0.0407(3) Uani 1.00 1 d
O(2) O 0.12424(19) 0.12806(14) 1.16701(14) 0.0529(4) Uani 1.00 1 d
C(1) C 0.0347(2) 0.1324(2) 0.8963(2) 0.0513(6) Uani 1.00 1 d
C(2) C 0.0309(2) 0.1602(2) 0.9962(2) 0.0467(6) Uani 1.00 1 d
C(3) C 0.1399(2) 0.11589(17) 1.07185(18) 0.0383(5) Uani 1.00 1 d
C(4) C -0.0878(3) 0.2234(3) 1.0242(3) 0.0704(10) Uani 1.00 1 d
C(5) C 0.2382(4) 0.0873(3) 1.2433(2) 0.0682(9) Uani 1.00 1 d
C(6) C 0.3690(2) 0.27362(19) 1.08791(19) 0.0385(5) Uani 1.00 1 d
C(7) C 0.4648(2) 0.26221(17) 1.02111(17) 0.0337(4) Uani 1.00 1 d
C(8) C 0.5060(2) 0.3447(2) 0.9601(2) 0.0463(6) Uani 1.00 1 d
C(9) C 0.3957(2) 0.3607(2) 0.8612(2) 0.0500(6) Uani 1.00 1 d
C(10) C 0.2427(2) 0.31729(17) 0.8574(2) 0.0419(5) Uani 1.00 1 d
C(11) C 0.1559(2) 0.34012(19) 0.9282(2) 0.0463(6) Uani 1.00 1 d
C(12) C 0.2068(3) 0.4109(2) 1.0130(2) 0.0624(8) Uani 1.00 1 d
C(13) C 0.2964(3) 0.3666(2) 1.1070(2) 0.0578(7) Uani 1.00 1 d
C(14) C 0.3503(4) -0.0128(2) 0.8642(2) 0.0550(7) Uani 1.00 1 d
C(15) C 0.5451(3) 0.1321(2) 0.8304(3) 0.0593(8) Uani 1.00 1 d
C(16) C 0.2520(3) 0.1224(2) 0.7109(2) 0.0580(7) Uani 1.00 1 d
H(1) H 0.050(2) 0.065(2) 0.882(2) 0.053(8) Uiso 1.00 1 c
H(2) H -0.030(3) 0.165(2) 0.842(2) 0.069(9) Uiso 1.00 1 c
H(3) H -0.140(4) 0.261(3) 0.969(3) 0.095(12) Uiso 1.00 1 c
H(4) H -0.160(4) 0.179(2) 1.048(2) 0.080(10) Uiso 1.00 1 c
H(5) H -0.052(4) 0.271(3) 1.077(3) 0.111(16) Uiso 1.00 1 c
H(6) H 0.238(4) 0.020(3) 1.240(3) 0.113(16) Uiso 1.00 1 c
H(7) H 0.212(4) 0.098(3) 1.299(3) 0.115(15) Uiso 1.00 1 c
H(8) H 0.340(4) 0.108(2) 1.241(2) 0.088(11) Uiso 1.00 1 c
H(9) H 0.385(2) 0.229(2) 1.143(2) 0.048(7) Uiso 1.00 1 c
H(10) H 0.540(2) 0.2128(16) 1.0365(18) 0.032(6) Uiso 1.00 1 c
H(11) H 0.603(3) 0.331(2) 0.951(2) 0.058(8) Uiso 1.00 1 c
H(12) H 0.514(3) 0.406(2) 0.997(2) 0.060(7) Uiso 1.00 1 c
H(13) H 0.382(2) 0.429(2) 0.847(2) 0.061(8) Uiso 1.00 1 c
H(14) H 0.433(3) 0.332(2) 0.805(2) 0.051(7) Uiso 1.00 1 c
H(15) H 0.193(2) 0.3030(16) 0.793(2) 0.038(6) Uiso 1.00 1 c
H(16) H 0.059(3) 0.334(2) 0.907(2) 0.054(7) Uiso 1.00 1 c
H(17) H 0.123(3) 0.439(2) 1.031(2) 0.092(11) Uiso 1.00 1 c
H(18) H 0.269(3) 0.456(2) 0.989(2) 0.082(11) Uiso 1.00 1 c
H(19) H 0.220(3) 0.347(2) 1.151(2) 0.071(8) Uiso 1.00 1 c
H(20) H 0.370(3) 0.410(2) 1.143(2) 0.070(9) Uiso 1.00 1 c
H(21) H 0.412(3) -0.026(2) 0.922(2) 0.090(12) Uiso 1.00 1 c
H(22) H 0.380(3) -0.044(2) 0.811(2) 0.087(11) Uiso 1.00 1 c
H(23) H 0.252(3) -0.032(2) 0.859(2) 0.070(9) Uiso 1.00 1 c
H(24) H 0.614(3) 0.117(2) 0.888(2) 0.083(11) Uiso 1.00 1 c
H(25) H 0.567(3) 0.092(2) 0.778(2) 0.060(8) Uiso 1.00 1 c
H(26) H 0.556(3) 0.194(2) 0.806(2) 0.079(11) Uiso 1.00 1 c
H(27) H 0.145(3) 0.107(2) 0.708(2) 0.070(9) Uiso 1.00 1 c
H(28) H 0.297(3) 0.077(2) 0.674(2) 0.072(9) Uiso 1.00 1 c
H(29) H 0.260(3) 0.185(2) 0.686(2) 0.075(10) Uiso 1.00 1 c

loop_
_atom_site_aniso_label
_atom_site_aniso_U_11
_atom_site_aniso_U_22
_atom_site_aniso_U_33
_atom_site_aniso_U_12
_atom_site_aniso_U_13
_atom_site_aniso_U_23
Ru(1) 0.02570(10) 0.02887(11) 0.03102(11) -0.00020(6) 0.00432(7) 0.00126(7)
P(1) 0.0420(3) 0.0334(3) 0.0302(3) -0.0007(2) 0.0065(2) -0.0030(2)
O(1) 0.0475(9) 0.0342(9) 0.0440(10) 0.0014(6) 0.0181(7) 0.0059(7)
O(2) 0.0558(9) 0.0621(12) 0.0466(11) 0.0086(8) 0.0238(8) 0.0087(9)
C(1) 0.0352(11) 0.0634(19) 0.0510(17) -0.0154(11) -0.0006(11) -0.0006(14)
C(2) 0.0294(10) 0.0580(16) 0.0538(16) -0.0058(10) 0.0112(10) 0.0045(13)
C(3) 0.0401(11) 0.0382(13) 0.0407(13) -0.0058(9) 0.0176(9) 0.0036(10)
C(4) 0.0337(13) 0.097(2) 0.085(2) 0.0092(15) 0.0230(15) 0.016(2)
C(5) 0.081(2) 0.082(2) 0.0473(18) 0.0160(19) 0.0274(16) 0.0213(17)
C(6) 0.0387(11) 0.0407(13) 0.0347(13) -0.0023(9) 0.0048(9) -0.0053(11)
C(7) 0.0274(9) 0.0323(11) 0.0392(12) -0.0005(8) 0.0024(8) -0.0030(10)
C(8) 0.0411(12) 0.0412(15) 0.0575(17) -0.0096(10) 0.0122(11) 0.0006(13)
C(9) 0.0520(14) 0.0374(15) 0.0622(18) 0.0007(11) 0.0155(13) 0.0163(13)
C(10) 0.0440(12) 0.0360(13) 0.0424(14) 0.0054(9) 0.0012(10) 0.0126(11)
C(11) 0.0363(12) 0.0387(14) 0.0619(17) 0.0129(10) 0.0055(11) 0.0090(12)
C(12) 0.0691(18) 0.0408(16) 0.081(2) 0.0166(14) 0.0236(17) -0.0010(15)
C(13) 0.0578(16) 0.0515(18) 0.066(2) 0.0035(13) 0.0170(14) -0.0192(15)
C(14) 0.078(2) 0.0364(15) 0.0488(18) 0.0034(13) 0.0093(15) -0.0042(13)
C(15) 0.0534(15) 0.062(2) 0.070(2) 0.0025(14) 0.0290(16) -0.0110(17)
C(16) 0.077(2) 0.062(2) 0.0319(14) 0.0036(16) 0.0048(13) -0.0006(14)

loop_
_atom_type_symbol
_atom_type_description
_atom_type_scat_dispersion_real
_atom_type_scat_dispersion_imag
_atom_type_scat_source
C C 0.003 0.002
;
International Tables for Crystallography
(1992, Vol. C, Tables 4.2.6.8 and 6.1.1.4)
;
H H 0.000 0.000
;
International Tables for Crystallography
(1992, Vol. C, Table 6.1.1.4)
;
O O 0.011 0.006
;
International Tables for Crystallography
(1992, Vol. C, Tables 4.2.6.8 and 6.1.1.4)
;
P P 0.102 0.094
;
International Tables for Crystallography
(1992, Vol. C, Tables 4.2.6.8 and 6.1.1.4)
;
Ru Ru -1.259 0.836
;
International Tables for Crystallography
(1992, Vol. C, Tables 4.2.6.8 and 6.1.1.4)
;

loop_
_geom_angle_atom_site_label_1
_geom_angle_atom_site_label_2
_geom_angle_atom_site_label_3
_geom_angle
_geom_angle_publ_flag
P(1) Ru(1) O(1) 91.05(4) yes
P(1) Ru(1) C(1) 87.91(8) yes
P(1) Ru(1) C(2) 122.88(7) yes
P(1) Ru(1) C(3) 119.10(6) yes
P(1) Ru(1) C(6) 125.95(6) yes
P(1) Ru(1) C(7) 90.17(6) yes
P(1) Ru(1) C(10) 84.23(7) yes
P(1) Ru(1) C(11) 121.77(8) yes
O(1) Ru(1) C(1) 77.11(9) yes
O(1) Ru(1) C(2) 64.29(7) yes
O(1) Ru(1) C(3) 32.38(7) yes
O(1) Ru(1) C(6) 88.29(8) yes
O(1) Ru(1) C(7) 101.03(7) yes
O(1) Ru(1) C(10) 175.12(8) yes
O(1) Ru(1) C(11) 145.80(9) yes
C(1) Ru(1) C(2) 38.64(11) yes
C(1) Ru(1) C(3) 65.32(10) yes
C(1) Ru(1) C(6) 143.64(11) yes
C(1) Ru(1) C(7) 177.30(10) yes
C(1) Ru(1) C(10) 101.40(10) yes
C(1) Ru(1) C(11) 93.49(10) yes
C(2) Ru(1) C(3) 36.57(8) yes
C(2) Ru(1) C(6) 105.06(10) yes
C(2) Ru(1) C(7) 142.28(9) yes
C(2) Ru(1) C(10) 117.41(9) yes
C(2) Ru(1) C(11) 87.73(10) yes
C(3) Ru(1) C(6) 84.54(9) yes
C(3) Ru(1) C(7) 114.13(8) yes
C(3) Ru(1) C(10) 151.00(9) yes
C(3) Ru(1) C(11) 113.90(9) yes
C(6) Ru(1) C(7) 37.59(9) yes
C(6) Ru(1) C(10) 95.50(9) yes
C(6) Ru(1) C(11) 80.09(9) yes
C(7) Ru(1) C(10) 80.29(8) yes
C(7) Ru(1) C(11) 89.14(8) yes
C(10) Ru(1) C(11) 38.48(10) yes
Ru(1) P(1) C(14) 111.38(12) yes
Ru(1) P(1) C(15) 121.94(12) yes
Ru(1) P(1) C(16) 116.92(11) yes
C(14) P(1) C(15) 100.35(17) yes
C(14) P(1) C(16) 102.06(15) yes
C(15) P(1) C(16) 101.28(17) yes
Ru(1) O(1) C(3) 78.33(13) yes
C(3) O(2) C(5) 116.7(2) yes
Ru(1) C(1) C(2) 72.54(14) yes
Ru(1) C(2) C(1) 68.83(14) yes
Ru(1) C(2) C(3) 76.54(13) yes
Ru(1) C(2) C(4) 129.1(2) yes
C(1) C(2) C(3) 115.3(2) yes
C(1) C(2) C(4) 124.5(2) yes
C(3) C(2) C(4) 119.9(2) yes
Ru(1) C(3) O(1) 69.29(13) yes
Ru(1) C(3) O(2) 136.76(16) yes
Ru(1) C(3) C(2) 66.89(14) yes
O(1) C(3) O(2) 121.74(19) yes
O(1) C(3) C(2) 121.4(2) yes
O(2) C(3) C(2) 116.8(2) yes
Ru(1) C(6) C(7) 72.17(13) yes
Ru(1) C(6) C(13) 112.70(16) yes
C(7) C(6) C(13) 124.6(2) yes
Ru(1) C(7) C(6) 70.24(12) yes
Ru(1) C(7) C(8) 113.40(13) yes
C(6) C(7) C(8) 122.2(2) yes
C(7) C(8) C(9) 114.2(2) yes
C(8) C(9) C(10) 113.5(2) yes
Ru(1) C(10) C(9) 113.83(16) yes
Ru(1) C(10) C(11) 70.24(15) yes
C(9) C(10) C(11) 122.0(2) yes
Ru(1) C(11) C(10) 71.28(14) yes
Ru(1) C(11) C(12) 114.29(18) yes
C(10) C(11) C(12) 123.3(2) yes
C(11) C(12) C(13) 114.0(2) yes
C(6) C(13) C(12) 112.6(2) yes
Ru(1) C(1) H(1) 110.5(14) no
Ru(1) C(1) H(2) 116.4(19) no
C(2) C(1) H(1) 118.9(17) no
C(2) C(1) H(2) 118(2) no
H(1) C(1) H(2) 114(2) no
C(2) C(4) H(3) 112(2) no
C(2) C(4) H(4) 106(2) no
C(2) C(4) H(5) 116(2) no
H(3) C(4) H(4) 110(3) no
H(3) C(4) H(5) 104(3) no
H(4) C(4) H(5) 109(3) no
O(2) C(5) H(6) 112(2) no
O(2) C(5) H(7) 107(2) no
O(2) C(5) H(8) 114(2) no
H(6) C(5) H(7) 102(3) no
H(6) C(5) H(8) 107(3) no
H(7) C(5) H(8) 115(3) no
Ru(1) C(6) H(9) 107.6(15) no
C(7) C(6) H(9) 115.0(16) no
C(13) C(6) H(9) 115.1(17) no
Ru(1) C(7) H(10) 110.3(13) no
C(6) C(7) H(10) 116.7(15) no
C(8) C(7) H(10) 114.9(15) no
C(7) C(8) H(11) 104.8(18) no
C(7) C(8) H(12) 112.1(18) no
C(9) C(8) H(11) 112.1(17) no
C(9) C(8) H(12) 106.8(16) no
H(11) C(8) H(12) 107(2) no
C(8) C(9) H(13) 110.7(15) no
C(8) C(9) H(14) 111.5(15) no
C(10) C(9) H(13) 107.9(15) no
C(10) C(9) H(14) 105.9(16) no
H(13) C(9) H(14) 107(2) no
Ru(1) C(10) H(15) 112.8(14) no
C(9) C(10) H(15) 112.1(17) no
C(11) C(10) H(15) 118.6(17) no
Ru(1) C(11) H(16) 106.9(19) no
C(10) C(11) H(16) 115(2) no
C(12) C(11) H(16) 116(2) no
C(11) C(12) H(17) 110(2) no
C(11) C(12) H(18) 106(2) no
C(13) C(12) H(17) 105(2) no
C(13) C(12) H(18) 108.9(18) no
H(17) C(12) H(18) 113(3) no
C(6) C(13) H(19) 104.1(18) no
C(6) C(13) H(20) 110.3(19) no
C(12) C(13) H(19) 106.9(15) no
C(12) C(13) H(20) 112.1(19) no
H(19) C(13) H(20) 110(2) no
P(1) C(14) H(21) 110(2) no
P(1) C(14) H(22) 108(2) no
P(1) C(14) H(23) 108(2) no
H(21) C(14) H(22) 112(3) no
H(21) C(14) H(23) 115(3) no
H(22) C(14) H(23) 104(2) no
P(1) C(15) H(24) 113(2) no
P(1) C(15) H(25) 109.6(16) no
P(1) C(15) H(26) 109(2) no
H(24) C(15) H(25) 107(2) no
H(24) C(15) H(26) 114(3) no
H(25) C(15) H(26) 103(3) no
P(1) C(16) H(27) 107.3(17) no
P(1) C(16) H(28) 108.1(18) no
P(1) C(16) H(29) 110(2) no
H(27) C(16) H(28) 111(2) no
H(27) C(16) H(29) 109(2) no
H(28) C(16) H(29) 110(3) no

loop_
_geom_bond_atom_site_label_1
_geom_bond_atom_site_label_2
_geom_bond_distance
_geom_bond_publ_flag
Ru(1) P(1) 2.3594(6) yes
Ru(1) O(1) 2.2134(16) yes
Ru(1) C(1) 2.142(2) yes
Ru(1) C(2) 2.192(2) yes
Ru(1) C(3) 2.317(2) yes
Ru(1) C(6) 2.163(2) yes
Ru(1) C(7) 2.1880(19) yes
Ru(1) C(10) 2.150(2) yes
Ru(1) C(11) 2.136(2) yes
P(1) C(14) 1.820(3) yes
P(1) C(15) 1.825(3) yes
P(1) C(16) 1.827(2) yes
O(1) C(3) 1.267(2) yes
O(2) C(3) 1.356(3) yes
O(2) C(5) 1.429(3) yes
C(1) C(2) 1.434(4) yes
C(2) C(3) 1.420(3) yes
C(2) C(4) 1.508(4) yes
C(6) C(7) 1.402(3) yes
C(6) C(13) 1.511(4) yes
C(7) C(8) 1.521(3) yes
C(8) C(9) 1.527(3) yes
C(9) C(10) 1.510(3) yes
C(10) C(11) 1.412(4) yes
C(11) C(12) 1.528(4) yes
C(12) C(13) 1.508(4) yes
C(1) H(1) 0.98(3) no
C(1) H(2) 0.97(2) no
C(4) H(3) 0.97(3) no
C(4) H(4) 1.00(3) no
C(4) H(5) 0.99(4) no
C(5) H(6) 0.95(4) no
C(5) H(7) 0.86(4) no
C(5) H(8) 0.98(3) no
C(6) H(9) 0.97(2) no
C(7) H(10) 0.97(2) no
C(8) H(11) 0.93(3) no
C(8) H(12) 0.99(3) no
C(9) H(13) 0.98(3) no
C(9) H(14) 0.98(3) no
C(10) H(15) 0.93(2) no
C(11) H(16) 0.87(2) no
C(12) H(17) 0.93(3) no
C(12) H(18) 0.96(3) no
C(13) H(19) 1.05(3) no
C(13) H(20) 0.96(3) no
C(14) H(21) 0.89(3) no
C(14) H(22) 0.94(3) no
C(14) H(23) 0.92(3) no
C(15) H(24) 0.92(3) no
C(15) H(25) 0.97(3) no
C(15) H(26) 0.95(3) no
C(16) H(27) 0.99(3) no
C(16) H(28) 0.96(3) no
C(16) H(29) 0.94(3) no

loop_
_geom_contact_atom_site_label_1
_geom_contact_atom_site_label_2
_geom_contact_distance
_geom_contact_site_symmetry_2
Ru(1) O(2) 3.433(2) .
Ru(1) C(4) 3.354(3) .
Ru(1) C(8) 3.122(2) .
Ru(1) C(9) 3.086(3) .
Ru(1) C(12) 3.095(3) .
Ru(1) C(13) 3.080(3) .
Ru(1) C(14) 3.465(3) .
Ru(1) C(16) 3.579(3) .
P(1) O(1) 3.2646(18) .
P(1) C(1) 3.128(2) .
P(1) C(7) 3.223(2) .
P(1) C(9) 3.479(2) .
P(1) C(10) 3.028(2) .
O(1) P(1) 3.2646(18) .
O(1) O(2) 2.292(2) .
O(1) C(1) 2.715(3) .
O(1) C(2) 2.344(2) .
O(1) C(5) 2.672(4) .
O(1) C(6) 3.048(3) .
O(1) C(7) 3.397(2) .
O(1) C(14) 3.131(4) .
O(1) C(15) 3.597(3) 3_657
O(2) Ru(1) 3.433(2) .
O(2) O(1) 2.292(2) .
O(2) C(2) 2.365(3) .
O(2) C(4) 2.786(4) .
O(2) C(6) 3.366(3) .
C(1) P(1) 3.128(2) .
C(1) O(1) 2.715(3) .
C(1) C(3) 2.411(3) .
C(1) C(4) 2.605(5) .
C(1) C(10) 3.321(4) .
C(1) C(11) 3.116(4) .
C(1) C(16) 3.541(4) .
C(2) O(1) 2.344(2) .
C(2) O(2) 2.365(3) .
C(2) C(6) 3.456(3) .
C(2) C(11) 2.999(3) .
C(3) C(1) 2.411(3) .
C(3) C(4) 2.535(4) .
C(3) C(5) 2.371(4) .
C(3) C(6) 3.016(3) .
C(4) Ru(1) 3.354(3) .
C(4) O(2) 2.786(4) .
C(4) C(1) 2.605(5) .
C(4) C(3) 2.535(4) .
C(4) C(11) 3.251(5) .
C(5) O(1) 2.672(4) .
C(5) C(3) 2.371(4) .
C(6) O(1) 3.048(3) .
C(6) O(2) 3.366(3) .
C(6) C(2) 3.456(3) .
C(6) C(3) 3.016(3) .
C(6) C(8) 2.560(4) .
C(6) C(9) 3.402(4) .
C(6) C(10) 3.192(3) .
C(6) C(11) 2.766(3) .
C(6) C(12) 2.512(4) .
C(7) P(1) 3.223(2) .
C(7) O(1) 3.397(2) .
C(7) C(9) 2.560(3) .
C(7) C(10) 2.797(3) .
C(7) C(11) 3.035(3) .
C(7) C(12) 3.126(4) .
C(7) C(13) 2.579(4) .
C(7) C(15) 3.397(4) .
C(8) Ru(1) 3.122(2) .
C(8) C(6) 2.560(4) .
C(8) C(10) 2.540(3) .
C(8) C(11) 3.122(3) .
C(8) C(12) 3.104(4) .
C(8) C(13) 3.069(4) .
C(8) C(15) 3.532(4) .
C(9) Ru(1) 3.086(3) .
C(9) P(1) 3.479(2) .
C(9) C(6) 3.402(4) .
C(9) C(7) 2.560(3) .
C(9) C(11) 2.556(4) .
C(9) C(12) 3.052(5) .
C(9) C(15) 3.545(4) .
C(10) P(1) 3.028(2) .
C(10) C(1) 3.321(4) .
C(10) C(6) 3.192(3) .
C(10) C(7) 2.797(3) .
C(10) C(8) 2.540(3) .
C(10) C(12) 2.589(4) .
C(10) C(13) 3.431(4) .
C(10) C(16) 3.408(4) .
C(11) C(1) 3.116(4) .
C(11) C(2) 2.999(3) .
C(11) C(4) 3.251(5) .
C(11) C(6) 2.766(3) .
C(11) C(7) 3.035(3) .
C(11) C(8) 3.122(3) .
C(11) C(9) 2.556(4) .
C(11) C(13) 2.547(4) .
C(12) Ru(1) 3.095(3) .
C(12) C(6) 2.512(4) .
C(12) C(7) 3.126(4) .
C(12) C(8) 3.104(4) .
C(12) C(9) 3.052(5) .
C(12) C(10) 2.589(4) .
C(13) Ru(1) 3.080(3) .
C(13) C(7) 2.579(4) .
C(13) C(8) 3.069(4) .
C(13) C(10) 3.431(4) .
C(13) C(11) 2.547(4) .
C(14) Ru(1) 3.465(3) .
C(14) O(1) 3.131(4) .
C(14) C(15) 2.799(5) .
C(14) C(16) 2.836(4) .
C(15) O(1) 3.597(3) 3_657
C(15) C(7) 3.397(4) .
C(15) C(8) 3.532(4) .
C(15) C(9) 3.545(4) .
C(15) C(14) 2.799(5) .
C(15) C(16) 2.824(4) .
C(16) Ru(1) 3.579(3) .
C(16) C(1) 3.541(4) .
C(16) C(10) 3.408(4) .
C(16) C(14) 2.836(4) .
C(16) C(15) 2.824(4) .
Ru(1) H(1) 2.65(2) .
Ru(1) H(2) 2.71(2) .
Ru(1) H(5) 3.57(4) .
Ru(1) H(9) 2.63(2) .
Ru(1) H(10) 2.68(2) .
Ru(1) H(14) 3.50(3) .
Ru(1) H(15) 2.65(2) .
Ru(1) H(16) 2.53(2) .
Ru(1) H(19) 3.40(3) .
Ru(1) H(21) 3.59(3) .
Ru(1) H(23) 3.53(3) .
P(1) H(1) 2.98(2) .
P(1) H(2) 3.54(3) .
P(1) H(10) 3.18(2) .
P(1) H(14) 3.21(2) .
P(1) H(15) 3.01(2) .
P(1) H(21) 2.28(3) .
P(1) H(22) 2.29(3) .
P(1) H(23) 2.28(3) .
P(1) H(24) 2.35(3) .
P(1) H(25) 2.33(3) .
P(1) H(26) 2.32(3) .
P(1) H(27) 2.32(2) .
P(1) H(28) 2.31(3) .
P(1) H(29) 2.33(3) .
O(1) H(1) 2.63(2) .
O(1) H(6) 2.72(4) .
O(1) H(7) 3.52(4) .
O(1) H(8) 2.61(3) .
O(1) H(9) 2.71(2) .
O(1) H(10) 3.35(2) .
O(1) H(21) 2.87(4) .
O(1) H(21) 3.08(3) 3_657
O(1) H(22) 3.51(3) 3_657
O(1) H(23) 3.01(3) .
O(1) H(24) 2.96(3) 3_657
O(1) H(25) 3.44(2) 3_657
O(2) H(1) 3.14(2) 3_557
O(2) H(4) 2.84(3) .
O(2) H(5) 2.70(4) .
O(2) H(6) 1.99(4) .
O(2) H(7) 1.87(4) .
O(2) H(8) 2.03(3) .
O(2) H(9) 2.84(2) .
O(2) H(14) 2.89(3) 4_455
O(2) H(19) 3.22(3) .
O(2) H(26) 3.28(3) 4_455
C(1) H(3) 2.73(4) .
C(1) H(4) 3.07(3) .
C(1) H(5) 3.37(4) .
C(1) H(6) 3.50(4) 3_557
C(1) H(15) 3.27(2) .
C(1) H(16) 2.84(2) .
C(1) H(20) 3.54(3) 4_454
C(1) H(23) 3.15(3) .
C(1) H(27) 2.98(3) .
C(2) H(1) 2.10(3) .
C(2) H(2) 2.07(3) .
C(2) H(3) 2.08(3) .
C(2) H(4) 2.02(3) .
C(2) H(5) 2.14(4) .
C(2) H(9) 3.56(2) .
C(2) H(16) 2.77(2) .
C(2) H(19) 3.58(3) .
C(3) H(1) 2.66(2) .
C(3) H(1) 3.21(3) 3_557
C(3) H(2) 3.28(3) .
C(3) H(3) 3.34(3) .
C(3) H(4) 2.82(3) .
C(3) H(5) 2.80(4) .
C(3) H(6) 2.67(4) .
C(3) H(7) 3.06(4) .
C(3) H(8) 2.64(3) .
C(3) H(9) 2.74(2) .
C(3) H(19) 3.45(3) .
C(4) H(1) 3.37(3) .
C(4) H(2) 2.78(3) .
C(4) H(10) 3.43(2) 1_455
C(4) H(11) 3.16(2) 1_455
C(4) H(16) 2.77(3) .
C(4) H(17) 3.57(3) .
C(4) H(19) 3.44(2) .
C(4) H(24) 3.31(3) 1_455
C(4) H(29) 3.14(3) 4_455
C(5) H(1) 3.54(2) 3_557
C(5) H(9) 2.90(2) .
C(5) H(11) 3.54(3) 4_455
C(5) H(14) 3.28(3) 4_455
C(5) H(16) 3.47(2) 4_555
C(5) H(20) 3.21(3) 2_547
C(5) H(25) 3.12(3) 3_657
C(6) H(2) 3.53(3) 4_555
C(6) H(8) 3.18(3) .
C(6) H(10) 2.03(2) .
C(6) H(11) 3.22(3) .
C(6) H(12) 2.73(3) .
C(6) H(16) 3.45(2) .
C(6) H(17) 3.20(3) .
C(6) H(18) 2.96(3) .
C(6) H(19) 2.04(3) .
C(6) H(20) 2.05(3) .
C(6) H(27) 3.17(2) 4_555
C(6) H(29) 3.58(3) 4_555
C(7) H(4) 3.55(3) 1_655
C(7) H(9) 2.02(3) .
C(7) H(11) 1.98(3) .
C(7) H(12) 2.11(3) .
C(7) H(13) 3.32(3) .
C(7) H(14) 3.08(2) .
C(7) H(18) 3.24(3) .
C(7) H(19) 3.35(3) .
C(7) H(20) 2.90(3) .
C(7) H(21) 3.53(3) 3_657
C(7) H(24) 3.22(3) .
C(7) H(26) 3.38(4) .
C(7) H(27) 3.30(2) 4_555
C(7) H(29) 3.22(3) 4_555
C(8) H(3) 3.40(3) 1_655
C(8) H(7) 3.28(4) 4_554
C(8) H(9) 3.37(3) .
C(8) H(10) 2.12(2) .
C(8) H(12) 3.56(3) 3_667
C(8) H(13) 2.09(2) .
C(8) H(14) 2.10(2) .
C(8) H(15) 3.31(2) .
C(8) H(18) 2.76(3) .
C(8) H(18) 3.45(3) 3_667
C(8) H(20) 3.16(3) .
C(8) H(24) 3.54(3) .
C(8) H(26) 3.10(3) .
C(8) H(27) 3.44(2) 4_555
C(8) H(29) 3.48(3) 4_555
C(9) H(7) 3.22(4) 4_554
C(9) H(10) 3.24(2) .
C(9) H(11) 2.07(2) .
C(9) H(12) 2.05(2) .
C(9) H(15) 2.05(2) .
C(9) H(16) 3.27(2) .
C(9) H(18) 2.66(3) .
C(9) H(22) 3.35(3) 2_556
C(9) H(23) 3.40(3) 2_556
C(9) H(26) 2.94(3) .
C(9) H(27) 3.59(3) 2_556
C(9) H(28) 3.49(3) 2_556
C(9) H(29) 3.49(3) .
C(10) H(2) 3.25(3) .
C(10) H(10) 3.57(2) .
C(10) H(11) 3.26(2) .
C(10) H(12) 3.05(2) .
C(10) H(13) 2.04(3) .
C(10) H(14) 2.01(3) .
C(10) H(16) 1.95(3) .
C(10) H(17) 3.30(3) .
C(10) H(18) 2.63(3) .
C(10) H(22) 3.05(3) 2_556
C(10) H(26) 3.53(3) .
C(10) H(27) 3.59(3) .
C(10) H(29) 3.03(3) .
C(11) H(2) 3.07(3) .
C(11) H(3) 3.07(4) .
C(11) H(5) 3.20(4) .
C(11) H(8) 3.50(3) 4_454
C(11) H(9) 3.60(2) .
C(11) H(12) 3.32(2) .
C(11) H(13) 2.83(3) .
C(11) H(14) 3.31(3) .
C(11) H(15) 2.03(3) .
C(11) H(17) 2.04(3) .
C(11) H(18) 2.01(3) .
C(11) H(19) 2.99(3) .
C(11) H(20) 3.32(3) .
C(12) H(5) 3.31(4) .
C(12) H(9) 3.34(2) .
C(12) H(12) 2.84(2) .
C(12) H(13) 3.05(3) .
C(12) H(15) 3.36(2) .
C(12) H(16) 2.06(2) .
C(12) H(19) 2.07(3) .
C(12) H(20) 2.07(2) .
C(12) H(28) 3.46(3) 2_556
C(13) H(2) 3.31(3) 4_555
C(13) H(5) 3.38(4) .
C(13) H(6) 3.06(4) 2_557
C(13) H(7) 3.50(4) 2_557
C(13) H(9) 2.12(2) .
C(13) H(10) 3.38(2) .
C(13) H(12) 2.78(3) .
C(13) H(16) 3.15(2) .
C(13) H(17) 1.97(3) .
C(13) H(18) 2.03(3) .
C(13) H(25) 3.51(3) 4_455
C(13) H(27) 3.20(3) 4_555
C(14) H(1) 3.00(2) .
C(14) H(4) 3.29(3) 3_557
C(14) H(10) 3.19(2) 3_657
C(14) H(13) 3.31(2) 2_546
C(14) H(15) 3.34(2) 2_546
C(14) H(21) 3.30(3) 3_657
C(14) H(24) 2.97(3) .
C(14) H(25) 2.90(3) .
C(14) H(27) 3.04(2) .
C(14) H(28) 2.86(3) .
C(15) H(3) 3.57(3) 1_655
C(15) H(6) 3.19(4) 3_657
C(15) H(10) 3.06(2) .
C(15) H(11) 3.23(2) .
C(15) H(14) 2.99(2) .
C(15) H(19) 3.22(3) 4_554
C(15) H(21) 2.93(3) .
C(15) H(22) 2.87(3) .
C(15) H(28) 2.88(2) .
C(15) H(29) 3.00(3) .
C(16) H(1) 3.37(3) .
C(16) H(2) 3.49(3) .
C(16) H(5) 3.20(4) 4_554
C(16) H(10) 3.59(2) 4_454
C(16) H(12) 3.29(2) 4_454
C(16) H(13) 3.01(3) 2_546
C(16) H(14) 3.49(2) .
C(16) H(15) 2.87(2) .
C(16) H(18) 3.57(3) 2_546
C(16) H(20) 3.43(3) 4_454
C(16) H(22) 2.83(3) .
C(16) H(23) 2.97(3) .
C(16) H(25) 2.85(2) .
C(16) H(26) 2.97(3) .
H(1) Ru(1) 2.65(2) .
H(1) P(1) 2.98(2) .
H(1) O(1) 2.63(2) .
H(1) O(2) 3.14(2) 3_557
H(1) C(2) 2.10(3) .
H(1) C(3) 2.66(2) .
H(1) C(3) 3.21(3) 3_557
H(1) C(4) 3.37(3) .
H(1) C(5) 3.54(2) 3_557
H(1) C(14) 3.00(2) .
H(1) C(16) 3.37(3) .
H(1) H(2) 1.63(4) .
H(1) H(3) 3.58(5) .
H(1) H(6) 3.04(4) 3_557
H(1) H(20) 3.37(4) 4_454
H(1) H(21) 3.46(4) .
H(1) H(23) 2.35(4) .
H(1) H(27) 2.77(4) .
H(2) Ru(1) 2.71(2) .
H(2) P(1) 3.54(3) .
H(2) C(2) 2.07(3) .
H(2) C(3) 3.28(3) .
H(2) C(4) 2.78(3) .
H(2) C(6) 3.53(3) 4_454
H(2) C(10) 3.25(3) .
H(2) C(11) 3.07(3) .
H(2) C(13) 3.31(3) 4_454
H(2) C(16) 3.49(3) .
H(2) H(1) 1.63(4) .
H(2) H(3) 2.56(5) .
H(2) H(4) 3.29(5) .
H(2) H(5) 3.59(5) .
H(2) H(6) 3.27(5) 3_557
H(2) H(8) 3.57(4) 4_454
H(2) H(9) 3.06(4) 4_454
H(2) H(15) 2.99(4) .
H(2) H(16) 2.60(4) .
H(2) H(19) 3.10(4) 4_454
H(2) H(20) 2.89(4) 4_454
H(2) H(24) 3.49(4) 1_455
H(2) H(27) 2.80(4) .
H(3) C(1) 2.73(4) .
H(3) C(2) 2.08(3) .
H(3) C(3) 3.34(3) .
H(3) C(8) 3.40(3) 1_455
H(3) C(11) 3.07(4) .
H(3) C(15) 3.57(3) 1_455
H(3) H(1) 3.58(5) .
H(3) H(2) 2.56(5) .
H(3) H(4) 1.62(5) .
H(3) H(5) 1.54(5) .
H(3) H(7) 3.13(5) 4_454
H(3) H(10) 3.30(4) 1_455
H(3) H(11) 2.50(4) 1_455
H(3) H(16) 2.39(5) .
H(3) H(17) 3.44(5) .
H(3) H(24) 3.04(5) 1_455
H(3) H(26) 3.30(4) 1_455
H(3) H(29) 3.39(5) 4_455
H(4) O(2) 2.84(3) .
H(4) C(1) 3.07(3) .
H(4) C(2) 2.02(3) .
H(4) C(3) 2.82(3) .
H(4) C(7) 3.55(3) 1_455
H(4) C(14) 3.29(3) 3_557
H(4) H(2) 3.29(5) .
H(4) H(3) 1.62(5) .
H(4) H(5) 1.62(5) .
H(4) H(10) 2.74(4) 1_455
H(4) H(11) 3.12(4) 1_455
H(4) H(14) 3.47(4) 4_455
H(4) H(21) 3.24(5) 3_557
H(4) H(23) 2.66(4) 3_557
H(4) H(24) 2.81(4) 1_455
H(4) H(29) 2.90(5) 4_455
H(5) Ru(1) 3.57(4) .
H(5) O(2) 2.70(4) .
H(5) C(1) 3.37(4) .
H(5) C(2) 2.14(4) .
H(5) C(3) 2.80(4) .
H(5) C(11) 3.20(4) .
H(5) C(12) 3.31(4) .
H(5) C(13) 3.38(4) .
H(5) C(16) 3.20(4) 4_455
H(5) H(2) 3.59(5) .
H(5) H(3) 1.54(5) .
H(5) H(4) 1.62(5) .
H(5) H(11) 3.36(4) 1_455
H(5) H(14) 3.50(5) 4_455
H(5) H(16) 2.86(5) .
H(5) H(17) 2.97(6) .
H(5) H(19) 2.68(4) .
H(5) H(25) 3.36(5) 4_455
H(5) H(26) 3.13(5) 4_455
H(5) H(28) 2.99(5) 4_455
H(5) H(29) 2.59(6) 4_455
H(6) O(1) 2.72(4) .
H(6) O(2) 1.99(4) .
H(6) C(1) 3.50(4) 3_557
H(6) C(3) 2.67(4) .
H(6) C(13) 3.06(4) 2_547
H(6) C(15) 3.19(4) 3_657
H(6) H(1) 3.04(4) 3_557
H(6) H(2) 3.27(5) 3_557
H(6) H(7) 1.42(6) .
H(6) H(8) 1.55(5) .
H(6) H(9) 3.60(5) .
H(6) H(17) 3.33(5) 2_547
H(6) H(19) 2.83(5) 2_547
H(6) H(20) 2.57(5) 2_547
H(6) H(24) 3.10(6) 3_657
H(6) H(25) 2.42(5) 3_657
H(7) O(1) 3.52(4) .
H(7) O(2) 1.87(4) .
H(7) C(3) 3.06(4) .
H(7) C(8) 3.28(4) 4_455
H(7) C(9) 3.22(4) 4_455
H(7) C(13) 3.50(4) 2_547
H(7) H(3) 3.13(5) 4_555
H(7) H(6) 1.42(6) .
H(7) H(8) 1.56(6) .
H(7) H(9) 3.44(5) .
H(7) H(11) 2.69(5) 4_455
H(7) H(12) 3.57(5) 4_455
H(7) H(13) 3.23(5) 4_455
H(7) H(14) 2.74(5) 4_455
H(7) H(16) 3.33(4) 4_555
H(7) H(17) 3.35(5) 2_547
H(7) H(18) 3.51(5) 2_547
H(7) H(20) 2.91(5) 2_547
H(7) H(26) 3.25(5) 4_455
H(8) O(1) 2.61(3) .
H(8) O(2) 2.03(3) .
H(8) C(3) 2.64(3) .
H(8) C(6) 3.18(3) .
H(8) C(11) 3.50(3) 4_555
H(8) H(2) 3.57(4) 4_555
H(8) H(6) 1.55(5) .
H(8) H(7) 1.56(6) .
H(8) H(9) 2.26(4) .
H(8) H(15) 3.38(4) 4_555
H(8) H(16) 2.82(4) 4_555
H(8) H(22) 2.92(5) 3_657
H(8) H(25) 2.95(4) 3_657
H(9) Ru(1) 2.63(2) .
H(9) O(1) 2.71(2) .
H(9) O(2) 2.84(2) .
H(9) C(2) 3.56(2) .
H(9) C(3) 2.74(2) .
H(9) C(5) 2.90(2) .
H(9) C(7) 2.02(3) .
H(9) C(8) 3.37(3) .
H(9) C(11) 3.60(2) .
H(9) C(12) 3.34(2) .
H(9) C(13) 2.12(2) .
H(9) H(2) 3.06(4) 4_555
H(9) H(6) 3.60(5) .
H(9) H(7) 3.44(5) .
H(9) H(8) 2.26(4) .
H(9) H(10) 2.25(4) .
H(9) H(12) 3.54(4) .
H(9) H(15) 3.14(3) 4_555
H(9) H(19) 2.26(4) .
H(9) H(20) 2.54(4) .
H(9) H(22) 3.33(4) 3_657
H(9) H(27) 3.28(4) 4_555
H(9) H(29) 3.55(4) 4_555
H(10) Ru(1) 2.68(2) .
H(10) P(1) 3.18(2) .
H(10) O(1) 3.35(2) .
H(10) C(4) 3.43(2) 1_655
H(10) C(6) 2.03(2) .
H(10) C(8) 2.12(2) .
H(10) C(9) 3.24(2) .
H(10) C(10) 3.57(2) .
H(10) C(13) 3.38(2) .
H(10) C(14) 3.19(2) 3_657
H(10) C(15) 3.06(2) .
H(10) C(16) 3.59(2) 4_555
H(10) H(3) 3.30(4) 1_655
H(10) H(4) 2.74(4) 1_655
H(10) H(9) 2.25(4) .
H(10) H(11) 2.17(3) .
H(10) H(12) 2.77(3) .
H(10) H(14) 3.54(3) .
H(10) H(15) 3.51(3) 4_555
H(10) H(21) 2.70(4) 3_657
H(10) H(22) 3.15(4) 3_657
H(10) H(23) 3.31(3) 3_657
H(10) H(24) 2.64(4) .
H(10) H(26) 3.21(4) .
H(10) H(27) 3.45(3) 4_555
H(10) H(29) 2.93(3) 4_555
H(11) C(4) 3.16(2) 1_655
H(11) C(5) 3.54(3) 4_554
H(11) C(6) 3.22(3) .
H(11) C(7) 1.98(3) .
H(11) C(9) 2.07(2) .
H(11) C(10) 3.26(2) .
H(11) C(15) 3.23(2) .
H(11) H(3) 2.50(4) 1_655
H(11) H(4) 3.12(4) 1_655
H(11) H(5) 3.36(4) 1_655
H(11) H(7) 2.69(5) 4_554
H(11) H(10) 2.17(3) .
H(11) H(12) 1.54(4) .
H(11) H(13) 2.61(3) .
H(11) H(14) 2.26(3) .
H(11) H(18) 3.25(4) 3_667
H(11) H(24) 3.13(4) .
H(11) H(26) 2.74(4) .
H(11) H(27) 3.58(4) 4_555
H(11) H(28) 3.44(4) 4_555
H(11) H(29) 3.25(4) 4_555
H(12) C(6) 2.73(3) .
H(12) C(7) 2.11(3) .
H(12) C(8) 3.56(3) 3_667
H(12) C(9) 2.05(2) .
H(12) C(10) 3.05(2) .
H(12) C(11) 3.32(2) .
H(12) C(12) 2.84(2) .
H(12) C(13) 2.78(3) .
H(12) C(16) 3.29(2) 4_555
H(12) H(7) 3.57(5) 4_554
H(12) H(9) 3.54(4) .
H(12) H(10) 2.77(3) .
H(12) H(11) 1.54(4) .
H(12) H(12) 2.65(4) 3_667
H(12) H(13) 2.18(3) .
H(12) H(13) 3.16(4) 3_667
H(12) H(14) 2.78(4) .
H(12) H(18) 2.32(4) .
H(12) H(18) 2.74(4) 3_667
H(12) H(20) 2.61(4) .
H(12) H(20) 3.52(4) 3_667
H(12) H(27) 2.90(4) 4_555
H(12) H(28) 3.15(3) 4_555
H(12) H(29) 3.31(4) 4_555
H(13) C(7) 3.32(3) .
H(13) C(8) 2.09(2) .
H(13) C(10) 2.04(3) .
H(13) C(11) 2.83(3) .
H(13) C(12) 3.05(3) .
H(13) C(14) 3.31(2) 2_556
H(13) C(16) 3.01(3) 2_556
H(13) H(7) 3.23(5) 4_554
H(13) H(11) 2.61(3) .
H(13) H(12) 2.18(3) .
H(13) H(12) 3.16(4) 3_667
H(13) H(14) 1.58(4) .
H(13) H(15) 2.47(3) .
H(13) H(16) 3.48(4) .
H(13) H(18) 2.41(4) .
H(13) H(20) 3.18(4) 3_667
H(13) H(22) 2.89(4) 2_556
H(13) H(23) 2.89(4) 2_556
H(13) H(27) 2.61(4) 2_556
H(13) H(28) 2.62(4) 2_556
H(14) Ru(1) 3.50(3) .
H(14) P(1) 3.21(2) .
H(14) O(2) 2.89(3) 4_554
H(14) C(5) 3.28(3) 4_554
H(14) C(7) 3.08(2) .
H(14) C(8) 2.10(2) .
H(14) C(10) 2.01(3) .
H(14) C(11) 3.31(3) .
H(14) C(15) 2.99(2) .
H(14) C(16) 3.49(2) .
H(14) H(4) 3.47(4) 4_554
H(14) H(5) 3.50(5) 4_554
H(14) H(7) 2.74(5) 4_554
H(14) H(10) 3.54(3) .
H(14) H(11) 2.26(3) .
H(14) H(12) 2.78(4) .
H(14) H(13) 1.58(4) .
H(14) H(15) 2.19(3) .
H(14) H(22) 3.43(4) 2_556
H(14) H(23) 3.16(4) 2_556
H(14) H(24) 3.52(4) .
H(14) H(26) 2.24(4) .
H(14) H(29) 2.89(4) .
H(15) Ru(1) 2.65(2) .
H(15) P(1) 3.01(2) .
H(15) C(1) 3.27(2) .
H(15) C(8) 3.31(2) .
H(15) C(9) 2.05(2) .
H(15) C(11) 2.03(3) .
H(15) C(12) 3.36(2) .
H(15) C(14) 3.34(2) 2_556
H(15) C(16) 2.87(2) .
H(15) H(2) 2.99(4) .
H(15) H(8) 3.38(4) 4_454
H(15) H(9) 3.14(3) 4_454
H(15) H(10) 3.51(3) 4_454
H(15) H(13) 2.47(3) .
H(15) H(14) 2.19(3) .
H(15) H(16) 2.23(4) .
H(15) H(18) 3.40(4) .
H(15) H(22) 2.59(4) 2_556
H(15) H(23) 3.23(4) 2_556
H(15) H(27) 2.98(3) .
H(15) H(29) 2.38(4) .
H(16) Ru(1) 2.53(2) .
H(16) C(1) 2.84(2) .
H(16) C(2) 2.77(2) .
H(16) C(4) 2.77(3) .
H(16) C(5) 3.47(2) 4_454
H(16) C(6) 3.45(2) .
H(16) C(9) 3.27(2) .
H(16) C(10) 1.95(3) .
H(16) C(12) 2.06(2) .
H(16) C(13) 3.15(2) .
H(16) H(2) 2.60(4) .
H(16) H(3) 2.39(5) .
H(16) H(5) 2.86(5) .
H(16) H(7) 3.33(4) 4_454
H(16) H(8) 2.82(4) 4_454
H(16) H(13) 3.48(4) .
H(16) H(15) 2.23(4) .
H(16) H(17) 2.23(4) .
H(16) H(18) 2.63(4) .
H(16) H(19) 3.36(4) .
H(16) H(22) 3.60(4) 2_556
H(17) C(4) 3.57(3) .
H(17) C(6) 3.20(3) .
H(17) C(10) 3.30(3) .
H(17) C(11) 2.04(3) .
H(17) C(13) 1.97(3) .
H(17) H(3) 3.44(5) .
H(17) H(5) 2.97(6) .
H(17) H(6) 3.33(5) 2_557
H(17) H(7) 3.35(5) 2_557
H(17) H(16) 2.23(4) .
H(17) H(17) 2.81(5) 3_567
H(17) H(18) 1.58(5) .
H(17) H(19) 2.12(4) .
H(17) H(20) 2.48(4) .
H(17) H(25) 3.56(5) 4_455
H(18) C(6) 2.96(3) .
H(18) C(7) 3.24(3) .
H(18) C(8) 2.76(3) .
H(18) C(8) 3.45(3) 3_667
H(18) C(9) 2.66(3) .
H(18) C(10) 2.63(3) .
H(18) C(11) 2.01(3) .
H(18) C(13) 2.03(3) .
H(18) C(16) 3.57(3) 2_556
H(18) H(7) 3.51(5) 2_557
H(18) H(11) 3.25(4) 3_667
H(18) H(12) 2.32(4) .
H(18) H(12) 2.74(4) 3_667
H(18) H(13) 2.41(4) .
H(18) H(15) 3.40(4) .
H(18) H(16) 2.63(4) .
H(18) H(17) 1.58(5) .
H(18) H(19) 2.81(4) .
H(18) H(20) 2.23(4) .
H(18) H(28) 2.76(4) 2_556
H(19) Ru(1) 3.40(3) .
H(19) O(2) 3.22(3) .
H(19) C(2) 3.58(3) .
H(19) C(3) 3.45(3) .
H(19) C(4) 3.44(2) .
H(19) C(6) 2.04(3) .
H(19) C(7) 3.35(3) .
H(19) C(11) 2.99(3) .
H(19) C(12) 2.07(3) .
H(19) C(15) 3.22(3) 4_455
H(19) H(2) 3.10(4) 4_555
H(19) H(5) 2.68(4) .
H(19) H(6) 2.83(5) 2_557
H(19) H(9) 2.26(4) .
H(19) H(16) 3.36(4) .
H(19) H(17) 2.12(4) .
H(19) H(18) 2.81(4) .
H(19) H(20) 1.65(4) .
H(19) H(25) 2.60(4) 4_455
H(19) H(26) 2.90(5) 4_455
H(20) C(1) 3.54(3) 4_555
H(20) C(5) 3.21(3) 2_557
H(20) C(6) 2.05(3) .
H(20) C(7) 2.90(3) .
H(20) C(8) 3.16(3) .
H(20) C(11) 3.32(3) .
H(20) C(12) 2.07(2) .
H(20) C(16) 3.43(3) 4_555
H(20) H(1) 3.37(4) 4_555
H(20) H(2) 2.89(4) 4_555
H(20) H(6) 2.57(5) 2_557
H(20) H(7) 2.91(5) 2_557
H(20) H(9) 2.54(4) .
H(20) H(12) 2.61(4) .
H(20) H(12) 3.52(4) 3_667
H(20) H(13) 3.18(4) 3_667
H(20) H(17) 2.48(4) .
H(20) H(18) 2.23(4) .
H(20) H(19) 1.65(4) .
H(20) H(27) 2.48(4) 4_555
H(21) Ru(1) 3.59(3) .
H(21) P(1) 2.28(3) .
H(21) O(1) 2.87(4) .
H(21) O(1) 3.08(3) 3_657
H(21) C(7) 3.53(3) 3_657
H(21) C(14) 3.30(3) 3_657
H(21) C(15) 2.93(3) .
H(21) H(1) 3.46(4) .
H(21) H(4) 3.24(5) 3_557
H(21) H(10) 2.70(4) 3_657
H(21) H(21) 2.49(4) 3_657
H(21) H(22) 1.51(5) .
H(21) H(23) 1.53(4) .
H(21) H(24) 2.82(5) .
H(21) H(24) 2.96(5) 3_657
H(21) H(25) 3.13(5) .
H(22) P(1) 2.29(3) .
H(22) O(1) 3.51(3) 3_657
H(22) C(9) 3.35(3) 2_546
H(22) C(10) 3.05(3) 2_546
H(22) C(15) 2.87(3) .
H(22) C(16) 2.83(3) .
H(22) H(8) 2.92(5) 3_657
H(22) H(9) 3.33(4) 3_657
H(22) H(10) 3.15(4) 3_657
H(22) H(13) 2.89(4) 2_546
H(22) H(14) 3.43(4) 2_546
H(22) H(15) 2.59(4) 2_546
H(22) H(16) 3.60(4) 2_546
H(22) H(21) 1.51(5) .
H(22) H(23) 1.46(5) .
H(22) H(24) 3.13(4) .
H(22) H(25) 2.65(4) .
H(22) H(27) 3.13(4) .
H(22) H(28) 2.53(4) .
H(23) Ru(1) 3.53(3) .
H(23) P(1) 2.28(3) .
H(23) O(1) 3.01(3) .
H(23) C(1) 3.15(3) .
H(23) C(9) 3.40(3) 2_546
H(23) C(16) 2.97(3) .
H(23) H(1) 2.35(4) .
H(23) H(4) 2.66(4) 3_557
H(23) H(10) 3.31(3) 3_657
H(23) H(13) 2.89(4) 2_546
H(23) H(14) 3.16(4) 2_546
H(23) H(15) 3.23(4) 2_546
H(23) H(21) 1.53(4) .
H(23) H(22) 1.46(5) .
H(23) H(27) 2.86(4) .
H(23) H(28) 3.07(4) .
H(24) P(1) 2.35(3) .
H(24) O(1) 2.96(3) 3_657
H(24) C(4) 3.31(3) 1_655
H(24) C(7) 3.22(3) .
H(24) C(8) 3.54(3) .
H(24) C(14) 2.97(3) .
H(24) H(2) 3.49(4) 1_655
H(24) H(3) 3.04(5) 1_655
H(24) H(4) 2.81(4) 1_655
H(24) H(6) 3.10(6) 3_657
H(24) H(10) 2.64(4) .
H(24) H(11) 3.13(4) .
H(24) H(14) 3.52(4) .
H(24) H(21) 2.82(5) .
H(24) H(21) 2.96(5) 3_657
H(24) H(22) 3.13(4) .
H(24) H(25) 1.52(4) .
H(24) H(26) 1.57(5) .
H(25) P(1) 2.33(3) .
H(25) O(1) 3.44(2) 3_657
H(25) C(5) 3.12(3) 3_657
H(25) C(13) 3.51(3) 4_554
H(25) C(14) 2.90(3) .
H(25) C(16) 2.85(2) .
H(25) H(5) 3.36(5) 4_554
H(25) H(6) 2.42(5) 3_657
H(25) H(8) 2.95(4) 3_657
H(25) H(17) 3.56(5) 4_554
H(25) H(19) 2.60(4) 4_554
H(25) H(21) 3.13(5) .
H(25) H(22) 2.65(4) .
H(25) H(24) 1.52(4) .
H(25) H(26) 1.49(4) .
H(25) H(28) 2.58(3) .
H(25) H(29) 3.10(4) .
H(26) P(1) 2.32(3) .
H(26) O(2) 3.28(3) 4_554
H(26) C(7) 3.38(4) .
H(26) C(8) 3.10(3) .
H(26) C(9) 2.94(3) .
H(26) C(10) 3.53(3) .
H(26) C(16) 2.97(3) .
H(26) H(3) 3.30(4) 1_655
H(26) H(5) 3.13(5) 4_554
H(26) H(7) 3.25(5) 4_554
H(26) H(10) 3.21(4) .
H(26) H(11) 2.74(4) .
H(26) H(14) 2.24(4) .
H(26) H(19) 2.90(5) 4_554
H(26) H(24) 1.57(5) .
H(26) H(25) 1.49(4) .
H(26) H(28) 3.12(4) .
H(26) H(29) 2.85(4) .
H(27) P(1) 2.32(2) .
H(27) C(1) 2.98(3) .
H(27) C(6) 3.17(2) 4_454
H(27) C(7) 3.30(2) 4_454
H(27) C(8) 3.44(2) 4_454
H(27) C(9) 3.59(3) 2_546
H(27) C(10) 3.59(3) .
H(27) C(13) 3.20(3) 4_454
H(27) C(14) 3.04(2) .
H(27) H(1) 2.77(4) .
H(27) H(2) 2.80(4) .
H(27) H(9) 3.28(4) 4_454
H(27) H(10) 3.45(3) 4_454
H(27) H(11) 3.58(4) 4_454
H(27) H(12) 2.90(4) 4_454
H(27) H(13) 2.61(4) 2_546
H(27) H(15) 2.98(3) .
H(27) H(20) 2.48(4) 4_454
H(27) H(22) 3.13(4) .
H(27) H(23) 2.86(4) .
H(27) H(28) 1.61(4) .
H(27) H(29) 1.58(4) .
H(28) P(1) 2.31(3) .
H(28) C(9) 3.49(3) 2_546
H(28) C(12) 3.46(3) 2_546
H(28) C(14) 2.86(3) .
H(28) C(15) 2.88(2) .
H(28) H(5) 2.99(5) 4_554
H(28) H(11) 3.44(4) 4_454
H(28) H(12) 3.15(3) 4_454
H(28) H(13) 2.62(4) 2_546
H(28) H(18) 2.76(4) 2_546
H(28) H(22) 2.53(4) .
H(28) H(23) 3.07(4) .
H(28) H(25) 2.58(3) .
H(28) H(26) 3.12(4) .
H(28) H(27) 1.61(4) .
H(28) H(29) 1.56(4) .
H(29) P(1) 2.33(3) .
H(29) C(4) 3.14(3) 4_554
H(29) C(6) 3.58(3) 4_454
H(29) C(7) 3.22(3) 4_454
H(29) C(8) 3.48(3) 4_454
H(29) C(9) 3.49(3) .
H(29) C(10) 3.03(3) .
H(29) C(15) 3.00(3) .
H(29) H(3) 3.39(5) 4_554
H(29) H(4) 2.90(5) 4_554
H(29) H(5) 2.59(6) 4_554
H(29) H(9) 3.55(4) 4_454
H(29) H(10) 2.93(3) 4_454
H(29) H(11) 3.25(4) 4_454
H(29) H(12) 3.31(4) 4_454
H(29) H(14) 2.89(4) .
H(29) H(15) 2.38(4) .
H(29) H(25) 3.10(4) .
H(29) H(26) 2.85(4) .
H(29) H(27) 1.58(4) .
H(29) H(28) 1.56(4) .

loop_
_geom_torsion_atom_site_label_1
_geom_torsion_atom_site_label_2
_geom_torsion_atom_site_label_3
_geom_torsion_atom_site_label_4
_geom_torsion
P(1) Ru(1) O(1) C(3) -151.58(11)
O(1) Ru(1) P(1) C(14) 11.55(12)
O(1) Ru(1) P(1) C(15) -106.57(15)
O(1) Ru(1) P(1) C(16) 128.33(13)
P(1) Ru(1) C(1) C(2) 156.32(16)
C(1) Ru(1) P(1) C(14) -65.51(14)
C(1) Ru(1) P(1) C(15) 176.37(17)
C(1) Ru(1) P(1) C(16) 51.27(16)
P(1) Ru(1) C(2) C(1) -28.55(19)
P(1) Ru(1) C(2) C(3) 95.77(14)
P(1) Ru(1) C(2) C(4) -146.5(2)
C(2) Ru(1) P(1) C(14) -48.14(14)
C(2) Ru(1) P(1) C(15) -166.26(16)
C(2) Ru(1) P(1) C(16) 68.65(15)
P(1) Ru(1) C(3) O(1) 33.00(13)
P(1) Ru(1) C(3) O(2) 147.77(19)
P(1) Ru(1) C(3) C(2) -107.01(14)
C(3) Ru(1) P(1) C(14) -5.41(13)
C(3) Ru(1) P(1) C(15) -123.54(15)
C(3) Ru(1) P(1) C(16) 111.37(14)
P(1) Ru(1) C(6) C(7) 20.60(17)
P(1) Ru(1) C(6) C(13) 141.34(17)
C(6) Ru(1) P(1) C(14) 100.20(14)
C(6) Ru(1) P(1) C(15) -17.92(17)
C(6) Ru(1) P(1) C(16) -143.02(15)
P(1) Ru(1) C(7) C(6) -163.46(13)
P(1) Ru(1) C(7) C(8) 79.07(17)
C(7) Ru(1) P(1) C(14) 112.59(13)
C(7) Ru(1) P(1) C(15) -5.53(15)
C(7) Ru(1) P(1) C(16) -130.63(14)
P(1) Ru(1) C(10) C(9) -74.99(19)
P(1) Ru(1) C(10) C(11) 167.84(13)
C(10) Ru(1) P(1) C(14) -167.19(13)
C(10) Ru(1) P(1) C(15) 74.69(15)
C(10) Ru(1) P(1) C(16) -50.41(14)
P(1) Ru(1) C(11) C(10) -14.27(15)
P(1) Ru(1) C(11) C(12) -133.2(2)
C(11) Ru(1) P(1) C(14) -158.32(13)
C(11) Ru(1) P(1) C(15) 83.56(16)
C(11) Ru(1) P(1) C(16) -41.54(15)
O(1) Ru(1) C(1) C(2) 64.76(15)
C(1) Ru(1) O(1) C(3) -63.96(14)
O(1) Ru(1) C(2) C(1) -101.87(18)
O(1) Ru(1) C(2) C(3) 22.45(13)
O(1) Ru(1) C(2) C(4) 140.2(3)
C(2) Ru(1) O(1) C(3) -25.15(13)
O(1) Ru(1) C(3) O(2) 114.8(2)
O(1) Ru(1) C(3) C(2) -140.0(2)
O(1) Ru(1) C(6) C(7) 110.65(13)
O(1) Ru(1) C(6) C(13) -128.6(2)
C(6) Ru(1) O(1) C(3) 82.48(13)
O(1) Ru(1) C(7) C(6) -72.35(14)
O(1) Ru(1) C(7) C(8) 170.18(17)
C(7) Ru(1) O(1) C(3) 118.04(13)
O(1) Ru(1) C(10) C(9) -90.0(8)
O(1) Ru(1) C(10) C(11) 152.8(8)
C(10) Ru(1) O(1) C(3) -136.6(8)
O(1) Ru(1) C(11) C(10) -176.03(12)
O(1) Ru(1) C(11) C(12) 65.0(2)
C(11) Ru(1) O(1) C(3) 12.99(18)
C(1) Ru(1) C(2) C(3) 124.3(2)
C(1) Ru(1) C(2) C(4) -117.9(3)
C(1) Ru(1) C(3) O(1) 105.44(15)
C(1) Ru(1) C(3) O(2) -139.8(2)
C(1) Ru(1) C(3) C(2) -34.57(16)
C(3) Ru(1) C(1) C(2) 32.79(15)
C(1) Ru(1) C(6) C(7) 176.00(17)
C(1) Ru(1) C(6) C(13) -63.3(2)
C(6) Ru(1) C(1) C(2) -4.0(2)
C(1) Ru(1) C(7) C(6) -119(2)
C(1) Ru(1) C(7) C(8) 124(2)
C(7) Ru(1) C(1) C(2) 112(2)
C(1) Ru(1) C(10) C(9) -161.7(2)
C(1) Ru(1) C(10) C(11) 81.15(15)
C(10) Ru(1) C(1) C(2) -119.99(17)
C(1) Ru(1) C(11) C(10) -103.97(15)
C(1) Ru(1) C(11) C(12) 137.1(2)
C(11) Ru(1) C(1) C(2) -81.97(17)
C(2) Ru(1) C(3) O(1) 140.0(2)
C(2) Ru(1) C(3) O(2) -105.2(2)
C(3) Ru(1) C(2) C(1) -124.3(2)
C(3) Ru(1) C(2) C(4) 117.7(3)
C(2) Ru(1) C(6) C(7) 173.43(14)
C(2) Ru(1) C(6) C(13) -65.8(2)
C(6) Ru(1) C(2) C(1) 177.56(17)
C(6) Ru(1) C(2) C(3) -58.12(16)
C(6) Ru(1) C(2) C(4) 59.6(2)
C(2) Ru(1) C(7) C(6) -10.4(2)
C(2) Ru(1) C(7) C(8) -127.88(19)
C(7) Ru(1) C(2) C(1) -175.89(17)
C(7) Ru(1) C(2) C(3) -51.6(2)
C(7) Ru(1) C(2) C(4) 66.2(3)
C(2) Ru(1) C(10) C(9) 160.80(19)
C(2) Ru(1) C(10) C(11) 43.63(16)
C(10) Ru(1) C(2) C(1) 73.01(19)
C(10) Ru(1) C(2) C(3) -162.67(14)
C(10) Ru(1) C(2) C(4) -44.9(3)
C(2) Ru(1) C(11) C(10) -142.19(14)
C(2) Ru(1) C(11) C(12) 98.9(2)
C(11) Ru(1) C(2) C(1) 98.45(18)
C(11) Ru(1) C(2) C(3) -137.22(16)
C(11) Ru(1) C(2) C(4) -19.5(2)
C(3) Ru(1) C(6) C(7) 142.88(14)
C(3) Ru(1) C(6) C(13) -96.4(2)
C(6) Ru(1) C(3) O(1) -95.44(12)
C(6) Ru(1) C(3) O(2) 19.3(2)
C(6) Ru(1) C(3) C(2) 124.54(16)
C(3) Ru(1) C(7) C(6) -41.16(16)
C(3) Ru(1) C(7) C(8) -158.63(16)
C(7) Ru(1) C(3) O(1) -71.66(14)
C(7) Ru(1) C(3) O(2) 43.1(2)
C(7) Ru(1) C(3) C(2) 148.33(15)
C(3) Ru(1) C(10) C(9) 139.32(19)
C(3) Ru(1) C(10) C(11) 22.1(2)
C(10) Ru(1) C(3) O(1) 173.07(15)
C(10) Ru(1) C(3) O(2) -72.2(2)
C(10) Ru(1) C(3) C(2) 33.1(2)
C(3) Ru(1) C(11) C(10) -168.47(12)
C(3) Ru(1) C(11) C(12) 72.6(2)
C(11) Ru(1) C(3) O(1) -172.06(11)
C(11) Ru(1) C(3) O(2) -57.3(2)
C(11) Ru(1) C(3) C(2) 47.93(17)
C(6) Ru(1) C(7) C(8) -117.5(2)
C(7) Ru(1) C(6) C(13) 120.7(2)
C(6) Ru(1) C(10) C(9) 50.7(2)
C(6) Ru(1) C(10) C(11) -66.49(14)
C(10) Ru(1) C(6) C(7) -66.25(15)
C(10) Ru(1) C(6) C(13) 54.5(2)
C(6) Ru(1) C(11) C(10) 112.09(14)
C(6) Ru(1) C(11) C(12) -6.8(2)
C(11) Ru(1) C(6) C(7) -101.65(15)
C(11) Ru(1) C(6) C(13) 19.1(2)
C(7) Ru(1) C(10) C(9) 16.18(19)
C(7) Ru(1) C(10) C(11) -100.99(14)
C(10) Ru(1) C(7) C(6) 112.43(15)
C(10) Ru(1) C(7) C(8) -5.04(18)
C(7) Ru(1) C(11) C(10) 75.40(14)
C(7) Ru(1) C(11) C(12) -43.5(2)
C(11) Ru(1) C(7) C(6) 74.77(15)
C(11) Ru(1) C(7) C(8) -42.70(19)
C(10) Ru(1) C(11) C(12) -118.9(2)
C(11) Ru(1) C(10) C(9) 117.2(2)
Ru(1) O(1) C(3) O(2) -133.0(2)
Ru(1) O(1) C(3) C(2) 43.8(2)
C(5) O(2) C(3) Ru(1) -93.0(3)
C(5) O(2) C(3) O(1) -0.1(2)
C(5) O(2) C(3) C(2) -177.1(2)
Ru(1) C(1) C(2) C(3) -62.7(2)
Ru(1) C(1) C(2) C(4) 123.7(3)
Ru(1) C(2) C(3) O(1) -44.7(2)
Ru(1) C(2) C(3) O(2) 132.20(19)
C(1) C(2) C(3) Ru(1) 58.4(2)
C(1) C(2) C(3) O(1) 13.7(3)
C(1) C(2) C(3) O(2) -169.4(2)
C(4) C(2) C(3) Ru(1) -127.6(2)
C(4) C(2) C(3) O(1) -172.4(2)
C(4) C(2) C(3) O(2) 4.6(3)
Ru(1) C(6) C(7) C(8) 105.82(18)
Ru(1) C(6) C(13) C(12) -28.1(3)
C(7) C(6) C(13) C(12) 55.3(3)
C(13) C(6) C(7) Ru(1) -105.7(2)
C(13) C(6) C(7) C(8) 0.1(3)
Ru(1) C(7) C(8) C(9) -6.8(2)
C(6) C(7) C(8) C(9) -87.4(2)
C(7) C(8) C(9) C(10) 20.3(3)
C(8) C(9) C(10) Ru(1) -24.6(3)
C(8) C(9) C(10) C(11) 56.2(3)
Ru(1) C(10) C(11) C(12) 107.3(2)
C(9) C(10) C(11) Ru(1) -106.4(2)
C(9) C(10) C(11) C(12) 0.9(3)
Ru(1) C(11) C(12) C(13) -6.6(3)
C(10) C(11) C(12) C(13) -89.4(3)
C(11) C(12) C(13) C(6) 22.6(3)
